data_4315370
loop_
_publ_author_name
'Qian Yang'
'Jiong-Peng Zhao'
'Bo-Wen Hu'
'Xiao-Feng Zhang'
'Xian-He Bu'

_publ_section_title
;
 New Manganese(II) Azido Coordination Polymers with Nicotinic/Isonicotinic
 Acids as Coligands: Synthesis, Structure, and Magnetic Properties
;
_journal_name_full 'Inorganic Chemistry'
_journal_page_first 3746
_journal_page_last 3751
_journal_paper_doi 10.1021/ic9021257
_journal_volume 49
_journal_year 2010
_chemical_formula_sum 'C6 H4 Mn2 N10 O2'
_chemical_formula_weight 358.07
_chemical_name_systematic
; 
 ? 
;
_space_group_IT_number 14
_symmetry_cell_setting monoclinic
_symmetry_space_group_name_Hall '-P 2ybc'
_symmetry_space_group_name_H-M 'P 1 21/c 1'
_atom_sites_solution_hydrogens geom
_atom_sites_solution_primary direct
_atom_sites_solution_secondary difmap
_audit_creation_method SHELXL-97
_cell_angle_alpha 90.00
_cell_angle_beta 102.06(3)
_cell_angle_gamma 90.00
_cell_formula_units_Z 4
_cell_length_a 11.676(2)
_cell_length_b 7.0135(14)
_cell_length_c 14.839(3)
_cell_measurement_reflns_used 9411
_cell_measurement_temperature 293(2)
_cell_measurement_theta_max 27.4
_cell_measurement_theta_min 3.0
_cell_volume 1188.3(4)
_computing_cell_refinement 'Bruker SMART APEX II'
_computing_data_collection 'Bruker SMART APEX II'
_computing_data_reduction 'Bruker SAINT'
_computing_molecular_graphics 'Bruker SHELXTL'
_computing_publication_material 'Bruker SHELXTL'
_computing_structure_refinement 'SHELXL-97 (Sheldrick, 1997)'
_computing_structure_solution 'SHELXS-97 (Sheldrick, 1990)'
_diffrn_ambient_temperature 293(2)
_diffrn_measured_fraction_theta_full 0.999
_diffrn_measured_fraction_theta_max 0.999
_diffrn_measurement_device_type SCX-MINI
_diffrn_measurement_method 'phi and omega scans'
_diffrn_radiation_monochromator graphite
_diffrn_radiation_source 'fine-focus sealed tube'
_diffrn_radiation_type MoK\a
_diffrn_radiation_wavelength 0.71073
_diffrn_reflns_av_R_equivalents 0.0454
_diffrn_reflns_av_sigmaI/netI 0.0344
_diffrn_reflns_limit_h_max 13
_diffrn_reflns_limit_h_min -13
_diffrn_reflns_limit_k_max 8
_diffrn_reflns_limit_k_min -8
_diffrn_reflns_limit_l_max 17
_diffrn_reflns_limit_l_min -17
_diffrn_reflns_number 9715
_diffrn_reflns_theta_full 25.01
_diffrn_reflns_theta_max 25.01
_diffrn_reflns_theta_min 3.00
_diffrn_standards_decay_% none
_diffrn_standards_interval_count none
_diffrn_standards_interval_time none
_diffrn_standards_number none
_exptl_absorpt_coefficient_mu 2.145
_exptl_absorpt_correction_type none
_exptl_crystal_colour Colorless
_exptl_crystal_density_diffrn 2.002
_exptl_crystal_density_method 'not measured'
_exptl_crystal_description Prism
_exptl_crystal_F_000 704
_exptl_crystal_size_max 0.20
_exptl_crystal_size_mid 0.20
_exptl_crystal_size_min 0.20
_refine_diff_density_max 0.252
_refine_diff_density_min -0.239
_refine_diff_density_rms 0.064
_refine_ls_extinction_method none
_refine_ls_goodness_of_fit_ref 1.086
_refine_ls_hydrogen_treatment constr
_refine_ls_matrix_type full
_refine_ls_number_parameters 184
_refine_ls_number_reflns 2088
_refine_ls_number_restraints 0
_refine_ls_restrained_S_all 1.086
_refine_ls_R_factor_all 0.0546
_refine_ls_R_factor_gt 0.0359
_refine_ls_shift/su_max 0.001
_refine_ls_shift/su_mean 0.000
_refine_ls_structure_factor_coef Fsqd
_refine_ls_weighting_details 'calc w=1/[\s^2^(Fo^2^)+(0.0213P)^2^+0.7924P] where P=(Fo^2^+2Fc^2^)/3'
_refine_ls_weighting_scheme calc
_refine_ls_wR_factor_gt 0.0592
_refine_ls_wR_factor_ref 0.0640
_reflns_number_gt 1632
_reflns_number_total 2088
_reflns_threshold_expression >2sigma(I)
_cod_data_source_file ic9021257_si_002_2.cif
_cod_data_source_block 2
_cod_database_code 4315370

loop_
_symmetry_equiv_pos_as_xyz
'x, y, z'
'-x, y+1/2, -z+1/2'
'-x, -y, -z'
'x, -y-1/2, z-1/2'

loop_
_atom_site_label
_atom_site_type_symbol
_atom_site_fract_x
_atom_site_fract_y
_atom_site_fract_z
_atom_site_U_iso_or_equiv
_atom_site_adp_type
_atom_site_occupancy
_atom_site_symmetry_multiplicity
_atom_site_calc_flag
_atom_site_refinement_flags
_atom_site_disorder_assembly
_atom_site_disorder_group
N7 N 0.9335(3) 1.2131(4) 0.5262(2) 0.0364(8) Uani 1 1 d . . .
N6 N 0.8510(3) 1.1363(4) 0.4803(2) 0.0281(7) Uani 1 1 d . . .
O2 O 1.35683(18) 0.8740(3) 0.90314(14) 0.0239(5) Uani 1 1 d . . .
O1 O 1.40723(18) 0.5690(3) 0.93464(14) 0.0197(5) Uani 1 1 d . . .
C6 C 1.3426(3) 0.6993(4) 0.8884(2) 0.0162(7) Uani 1 1 d . . .
C2 C 1.2428(3) 0.4513(4) 0.7743(2) 0.0247(8) Uani 1 1 d . . .
H2A H 1.2948 0.3588 0.8032 0.030 Uiso 1 1 calc R . .
C3 C 1.2457(3) 0.6360(4) 0.8097(2) 0.0185(7) Uani 1 1 d . . .
C4 C 1.1606(3) 0.7666(4) 0.7684(2) 0.0240(8) Uani 1 1 d . . .
H4A H 1.1577 0.8885 0.7925 0.029 Uiso 1 1 calc R . .
Mn1 Mn 0.58773(4) 1.00188(7) 0.41751(3) 0.01676(13) Uani 1 1 d . . .
Mn2 Mn 0.5000 1.5000 0.5000 0.01568(15) Uani 1 2 d S . .
Mn3 Mn 1.0000 0.5000 0.5000 0.02100(17) Uani 1 2 d S . .
N8 N 0.5270(2) 1.3036(3) 0.38037(17) 0.0237(6) Uani 1 1 d . . .
N3 N 0.7367(2) 0.6650(4) 0.49544(17) 0.0224(6) Uani 1 1 d . . .
N9 N 0.4957(2) 1.3619(3) 0.30354(18) 0.0210(6) Uani 1 1 d . . .
N4 N 0.6353(2) 0.6991(3) 0.46417(18) 0.0214(6) Uani 1 1 d . . .
N1 N 1.0810(2) 0.5359(3) 0.65153(18) 0.0255(7) Uani 1 1 d . . .
N2 N 0.8347(2) 0.6342(4) 0.5274(2) 0.0365(8) Uani 1 1 d . . .
C5 C 1.0801(3) 0.7096(5) 0.6902(2) 0.0285(8) Uani 1 1 d . . .
H5A H 1.0226 0.7959 0.6631 0.034 Uiso 1 1 calc R . .
C1 C 1.1604(3) 0.4086(5) 0.6948(2) 0.0282(8) Uani 1 1 d . . .
H1A H 1.1600 0.2865 0.6703 0.034 Uiso 1 1 calc R . .
N5 N 0.7713(3) 1.0578(4) 0.4324(2) 0.0368(8) Uani 1 1 d . . .
N10 N 0.4647(3) 1.4191(4) 0.2293(2) 0.0392(8) Uani 1 1 d . . .

loop_
_atom_site_aniso_label
_atom_site_aniso_U_11
_atom_site_aniso_U_22
_atom_site_aniso_U_33
_atom_site_aniso_U_23
_atom_site_aniso_U_13
_atom_site_aniso_U_12
N7 0.0345(19) 0.0326(17) 0.040(2) -0.0051(14) 0.0020(16) -0.0122(15)
N6 0.0306(17) 0.0199(15) 0.0380(18) 0.0020(13) 0.0167(15) -0.0014(14)
O2 0.0241(12) 0.0170(12) 0.0254(13) -0.0048(10) -0.0063(10) -0.0003(10)
O1 0.0186(12) 0.0241(11) 0.0148(11) 0.0017(9) -0.0006(10) 0.0024(9)
C6 0.0149(16) 0.0227(18) 0.0114(16) 0.0000(14) 0.0037(13) 0.0007(14)
C2 0.0254(18) 0.0234(19) 0.0204(18) -0.0004(13) -0.0062(15) 0.0010(14)
C3 0.0176(17) 0.0240(17) 0.0122(16) -0.0016(13) -0.0008(13) -0.0028(14)
C4 0.0238(18) 0.0231(18) 0.0218(18) -0.0049(14) -0.0027(15) 0.0031(14)
Mn1 0.0189(2) 0.0156(2) 0.0148(2) 0.0001(2) 0.00117(18) -0.0014(2)
Mn2 0.0161(3) 0.0148(3) 0.0144(3) 0.0018(3) -0.0009(3) 0.0004(3)
Mn3 0.0161(3) 0.0260(4) 0.0181(3) -0.0035(3) -0.0030(3) -0.0038(3)
N8 0.0389(17) 0.0178(14) 0.0125(14) 0.0020(11) 0.0012(13) 0.0030(13)
N3 0.0271(18) 0.0171(15) 0.0244(16) 0.0003(11) 0.0089(14) -0.0002(12)
N9 0.0275(16) 0.0156(14) 0.0201(16) -0.0022(12) 0.0057(13) -0.0019(12)
N4 0.0132(15) 0.0193(14) 0.0311(16) 0.0027(12) 0.0036(13) -0.0002(11)
N1 0.0235(15) 0.0268(17) 0.0226(15) -0.0027(12) -0.0036(12) -0.0037(12)
N2 0.0170(16) 0.047(2) 0.044(2) 0.0050(15) 0.0026(15) 0.0088(15)
C5 0.0225(19) 0.032(2) 0.027(2) -0.0013(15) -0.0049(16) 0.0064(16)
C1 0.033(2) 0.0227(18) 0.0262(19) -0.0075(15) 0.0004(17) -0.0015(16)
N5 0.0242(17) 0.0363(19) 0.049(2) -0.0008(14) 0.0048(15) -0.0135(13)
N10 0.061(2) 0.0392(18) 0.0154(16) 0.0087(14) 0.0032(16) 0.0053(16)

loop_
_atom_type_symbol
_atom_type_description
_atom_type_scat_dispersion_real
_atom_type_scat_dispersion_imag
_atom_type_scat_source
C C 0.0033 0.0016 'International Tables Vol C Tables 4.2.6.8 and 6.1.1.4'
H H 0.0000 0.0000 'International Tables Vol C Tables 4.2.6.8 and 6.1.1.4'
N N 0.0061 0.0033 'International Tables Vol C Tables 4.2.6.8 and 6.1.1.4'
O O 0.0106 0.0060 'International Tables Vol C Tables 4.2.6.8 and 6.1.1.4'
Mn Mn 0.3368 0.7283 'International Tables Vol C Tables 4.2.6.8 and 6.1.1.4'

loop_
_geom_angle_atom_site_label_1
_geom_angle_atom_site_label_2
_geom_angle_atom_site_label_3
_geom_angle
_geom_angle_site_symmetry_1
_geom_angle_site_symmetry_3
_geom_angle_publ_flag
N6 N7 Mn3 125.6(2) . 1_565 ?
N5 N6 N7 177.6(4) . . ?
C6 O2 Mn2 125.16(19) . 2_746 ?
C6 O1 Mn1 124.02(18) . 4_676 ?
C6 O1 Mn1 124.43(19) . 2_746 ?
Mn1 O1 Mn1 103.50(8) 4_676 2_746 ?
O2 C6 O1 124.1(3) . . ?
O2 C6 C3 118.3(3) . . ?
O1 C6 C3 117.6(3) . . ?
C1 C2 C3 118.5(3) . . ?
C1 C2 H2A 120.7 . . ?
C3 C2 H2A 120.7 . . ?
C4 C3 C2 119.0(3) . . ?
C4 C3 C6 119.7(3) . . ?
C2 C3 C6 121.3(3) . . ?
C5 C4 C3 118.2(3) . . ?
C5 C4 H4A 120.9 . . ?
C3 C4 H4A 120.9 . . ?
N5 Mn1 N10 102.36(12) . 2_645 ?
N5 Mn1 O1 167.60(10) . 4_475 ?
N10 Mn1 O1 88.87(10) 2_645 4_475 ?
N5 Mn1 O1 92.28(10) . 2_756 ?
N10 Mn1 O1 165.35(10) 2_645 2_756 ?
O1 Mn1 O1 76.50(8) 4_475 2_756 ?
N5 Mn1 N8 96.30(11) . . ?
N10 Mn1 N8 89.86(10) 2_645 . ?
O1 Mn1 N8 88.88(9) 4_475 . ?
O1 Mn1 N8 89.13(8) 2_756 . ?
N5 Mn1 N4 87.94(10) . . ?
N10 Mn1 N4 93.13(10) 2_645 . ?
O1 Mn1 N4 86.19(8) 4_475 . ?
O1 Mn1 N4 86.73(8) 2_756 . ?
N8 Mn1 N4 174.19(9) . . ?
O2 Mn2 O2 180.0 2_756 4_485 ?
O2 Mn2 N4 94.18(9) 2_756 3_676 ?
O2 Mn2 N4 85.82(9) 4_485 3_676 ?
O2 Mn2 N4 85.82(9) 2_756 1_565 ?
O2 Mn2 N4 94.18(9) 4_485 1_565 ?
N4 Mn2 N4 180.0 3_676 1_565 ?
O2 Mn2 N8 93.24(9) 2_756 . ?
O2 Mn2 N8 86.76(9) 4_485 . ?
N4 Mn2 N8 91.52(9) 3_676 . ?
N4 Mn2 N8 88.48(9) 1_565 . ?
O2 Mn2 N8 86.76(9) 2_756 3_686 ?
O2 Mn2 N8 93.24(9) 4_485 3_686 ?
N4 Mn2 N8 88.48(9) 3_676 3_686 ?
N4 Mn2 N8 91.52(9) 1_565 3_686 ?
N8 Mn2 N8 180.000(1) . 3_686 ?
N7 Mn3 N7 180.0 1_545 3_776 ?
N7 Mn3 N2 89.86(11) 1_545 3_766 ?
N7 Mn3 N2 90.14(11) 3_776 3_766 ?
N7 Mn3 N2 90.14(11) 1_545 . ?
N7 Mn3 N2 89.86(11) 3_776 . ?
N2 Mn3 N2 180.000(1) 3_766 . ?
N7 Mn3 N1 90.89(10) 1_545 . ?
N7 Mn3 N1 89.11(10) 3_776 . ?
N2 Mn3 N1 91.70(10) 3_766 . ?
N2 Mn3 N1 88.30(10) . . ?
N7 Mn3 N1 89.11(10) 1_545 3_766 ?
N7 Mn3 N1 90.89(10) 3_776 3_766 ?
N2 Mn3 N1 88.30(10) 3_766 3_766 ?
N2 Mn3 N1 91.70(10) . 3_766 ?
N1 Mn3 N1 180.0 . 3_766 ?
N9 N8 Mn1 124.8(2) . . ?
N9 N8 Mn2 117.7(2) . . ?
Mn1 N8 Mn2 117.04(11) . . ?
N2 N3 N4 178.5(3) . . ?
N10 N9 N8 179.4(3) . . ?
N3 N4 Mn2 117.9(2) . 1_545 ?
N3 N4 Mn1 117.6(2) . . ?
Mn2 N4 Mn1 120.88(11) 1_545 . ?
C5 N1 C1 117.5(3) . . ?
C5 N1 Mn3 119.0(2) . . ?
C1 N1 Mn3 120.2(2) . . ?
N3 N2 Mn3 143.9(3) . . ?
N1 C5 C4 123.4(3) . . ?
N1 C5 H5A 118.3 . . ?
C4 C5 H5A 118.3 . . ?
N1 C1 C2 123.1(3) . . ?
N1 C1 H1A 118.4 . . ?
C2 C1 H1A 118.4 . . ?
N6 N5 Mn1 142.3(3) . . ?
N9 N10 Mn1 174.3(3) . 2_655 ?

loop_
_geom_bond_atom_site_label_1
_geom_bond_atom_site_label_2
_geom_bond_distance
_geom_bond_site_symmetry_2
_geom_bond_publ_flag
N7 N6 1.186(4) . ?
N7 Mn3 2.221(3) 1_565 ?
N6 N5 1.182(4) . ?
O2 C6 1.249(3) . ?
O2 Mn2 2.154(2) 2_746 ?
O1 C6 1.289(3) . ?
O1 Mn1 2.231(2) 4_676 ?
O1 Mn1 2.232(2) 2_746 ?
C6 C3 1.513(4) . ?
C2 C1 1.389(4) . ?
C2 C3 1.396(4) . ?
C2 H2A 0.9300 . ?
C3 C4 1.396(4) . ?
C4 C5 1.391(4) . ?
C4 H4A 0.9300 . ?
Mn1 N5 2.145(3) . ?
Mn1 N10 2.213(3) 2_645 ?
Mn1 O1 2.231(2) 4_475 ?
Mn1 O1 2.232(2) 2_756 ?
Mn1 N8 2.263(2) . ?
Mn1 N4 2.267(3) . ?
Mn2 O2 2.154(2) 2_756 ?
Mn2 O2 2.154(2) 4_485 ?
Mn2 N4 2.254(2) 3_676 ?
Mn2 N4 2.254(2) 1_565 ?
Mn2 N8 2.320(3) . ?
Mn2 N8 2.320(3) 3_686 ?
Mn3 N7 2.221(3) 1_545 ?
Mn3 N7 2.221(3) 3_776 ?
Mn3 N2 2.260(3) 3_766 ?
Mn3 N2 2.260(3) . ?
Mn3 N1 2.264(3) . ?
Mn3 N1 2.264(3) 3_766 ?
N8 N9 1.194(3) . ?
N3 N2 1.164(4) . ?
N3 N4 1.201(3) . ?
N9 N10 1.158(3) . ?
N4 Mn2 2.254(2) 1_545 ?
N1 C5 1.348(4) . ?
N1 C1 1.349(4) . ?
C5 H5A 0.9300 . ?
C1 H1A 0.9300 . ?
N10 Mn1 2.213(3) 2_655 ?

loop_
_geom_torsion_atom_site_label_1
_geom_torsion_atom_site_label_2
_geom_torsion_atom_site_label_3
_geom_torsion_atom_site_label_4
_geom_torsion
_geom_torsion_site_symmetry_1
_geom_torsion_site_symmetry_2
_geom_torsion_site_symmetry_3
_geom_torsion_site_symmetry_4
_geom_torsion_publ_flag
Mn3 N7 N6 N5 81(9) 1_565 . . . ?
Mn2 O2 C6 O1 5.7(4) 2_746 . . . ?
Mn2 O2 C6 C3 -172.52(19) 2_746 . . . ?
Mn1 O1 C6 O2 -75.7(3) 4_676 . . . ?
Mn1 O1 C6 O2 67.8(4) 2_746 . . . ?
Mn1 O1 C6 C3 102.5(3) 4_676 . . . ?
Mn1 O1 C6 C3 -113.9(2) 2_746 . . . ?
C1 C2 C3 C4 4.8(5) . . . . ?
C1 C2 C3 C6 -172.0(3) . . . . ?
O2 C6 C3 C4 -13.2(4) . . . . ?
O1 C6 C3 C4 168.4(3) . . . . ?
O2 C6 C3 C2 163.6(3) . . . . ?
O1 C6 C3 C2 -14.8(4) . . . . ?
C2 C3 C4 C5 -3.5(5) . . . . ?
C6 C3 C4 C5 173.3(3) . . . . ?
N5 Mn1 N8 N9 95.1(3) . . . . ?
N10 Mn1 N8 N9 -7.3(3) 2_645 . . . ?
O1 Mn1 N8 N9 -96.2(3) 4_475 . . . ?
O1 Mn1 N8 N9 -172.7(3) 2_756 . . . ?
N4 Mn1 N8 N9 -128.3(9) . . . . ?
N5 Mn1 N8 Mn2 -93.58(14) . . . . ?
N10 Mn1 N8 Mn2 164.00(14) 2_645 . . . ?
O1 Mn1 N8 Mn2 75.13(12) 4_475 . . . ?
O1 Mn1 N8 Mn2 -1.39(12) 2_756 . . . ?
N4 Mn1 N8 Mn2 43.0(10) . . . . ?
O2 Mn2 N8 N9 -153.5(2) 2_756 . . . ?
O2 Mn2 N8 N9 26.5(2) 4_485 . . . ?
N4 Mn2 N8 N9 112.3(2) 3_676 . . . ?
N4 Mn2 N8 N9 -67.7(2) 1_565 . . . ?
N8 Mn2 N8 N9 73(100) 3_686 . . . ?
O2 Mn2 N8 Mn1 34.58(13) 2_756 . . . ?
O2 Mn2 N8 Mn1 -145.42(13) 4_485 . . . ?
N4 Mn2 N8 Mn1 -59.70(13) 3_676 . . . ?
N4 Mn2 N8 Mn1 120.30(13) 1_565 . . . ?
N8 Mn2 N8 Mn1 -99(100) 3_686 . . . ?
Mn1 N8 N9 N10 137(39) . . . . ?
Mn2 N8 N9 N10 -34(39) . . . . ?
N2 N3 N4 Mn2 -86(13) . . . 1_545 ?
N2 N3 N4 Mn1 73(13) . . . . ?
N5 Mn1 N4 N3 11.0(2) . . . . ?
N10 Mn1 N4 N3 113.3(2) 2_645 . . . ?
O1 Mn1 N4 N3 -158.0(2) 4_475 . . . ?
O1 Mn1 N4 N3 -81.4(2) 2_756 . . . ?
N8 Mn1 N4 N3 -125.9(9) . . . . ?
N5 Mn1 N4 Mn2 169.17(14) . . . 1_545 ?
N10 Mn1 N4 Mn2 -88.55(15) 2_645 . . 1_545 ?
O1 Mn1 N4 Mn2 0.10(12) 4_475 . . 1_545 ?
O1 Mn1 N4 Mn2 76.78(13) 2_756 . . 1_545 ?
N8 Mn1 N4 Mn2 32.3(10) . . . 1_545 ?
N7 Mn3 N1 C5 -143.5(3) 1_545 . . . ?
N7 Mn3 N1 C5 36.5(3) 3_776 . . . ?
N2 Mn3 N1 C5 126.7(3) 3_766 . . . ?
N2 Mn3 N1 C5 -53.3(3) . . . . ?
N1 Mn3 N1 C5 -50(100) 3_766 . . . ?
N7 Mn3 N1 C1 57.8(3) 1_545 . . . ?
N7 Mn3 N1 C1 -122.2(3) 3_776 . . . ?
N2 Mn3 N1 C1 -32.0(3) 3_766 . . . ?
N2 Mn3 N1 C1 148.0(3) . . . . ?
N1 Mn3 N1 C1 151(100) 3_766 . . . ?
N4 N3 N2 Mn3 -176(100) . . . . ?
N7 Mn3 N2 N3 -79.0(4) 1_545 . . . ?
N7 Mn3 N2 N3 101.0(4) 3_776 . . . ?
N2 Mn3 N2 N3 91(100) 3_766 . . . ?
N1 Mn3 N2 N3 -169.9(4) . . . . ?
N1 Mn3 N2 N3 10.1(4) 3_766 . . . ?
C1 N1 C5 C4 4.0(5) . . . . ?
Mn3 N1 C5 C4 -155.3(3) . . . . ?
C3 C4 C5 N1 -0.9(5) . . . . ?
C5 N1 C1 C2 -2.6(5) . . . . ?
Mn3 N1 C1 C2 156.4(3) . . . . ?
C3 C2 C1 N1 -1.7(5) . . . . ?
N7 N6 N5 Mn1 -177(100) . . . . ?
N10 Mn1 N5 N6 161.2(4) 2_645 . . . ?
O1 Mn1 N5 N6 -44.3(7) 4_475 . . . ?
O1 Mn1 N5 N6 -19.4(4) 2_756 . . . ?
N8 Mn1 N5 N6 70.0(4) . . . . ?
N4 Mn1 N5 N6 -106.0(4) . . . . ?
N8 N9 N10 Mn1 -149(37) . . . 2_655 ?
